data_7236518
loop_
_publ_author_name
'Wang, Tao'
'Zhu, Rong-Rong'
'Zhang, Xiao-Feng'
'Yan, Tong'
'Wang, Quan'
'Feng, Jing'
'Zhou, Jie'
'Du, Lin'
'Zhao, Qi-Hua'

_publ_section_title
;
 Assembly of a series of zinc coordination polymers based on
 5-functionalized isophthalic acids and dipyridyl
;
_journal_issue 14
_journal_name_full 'RSC Advances'
_journal_page_first 7428
_journal_paper_doi 10.1039/C7RA12874F
_journal_volume 8
_journal_year 2018
_chemical_formula_moiety 'C24 H22 N2 O5 Zn'
_chemical_formula_sum 'C24 H22 N2 O5 Zn'
_chemical_formula_weight 483.80
_space_group_crystal_system triclinic
_space_group_IT_number 2
_space_group_name_Hall '-P 1'
_space_group_name_H-M_alt 'P -1'
_atom_sites_solution_hydrogens geom
_audit_creation_method SHELXL-2014
_audit_update_record
;
2018-02-08 deposited with the CCDC.
2018-02-09 downloaded from the CCDC.
;
_cell_angle_alpha 99.022(10)
_cell_angle_beta 93.005(10)
_cell_angle_gamma 114.363(9)
_cell_formula_units_Z 2
_cell_length_a 8.482(7)
_cell_length_b 10.245(8)
_cell_length_c 15.967(12)
_cell_measurement_reflns_used 2045
_cell_measurement_temperature 293(2)
_cell_measurement_theta_max 25.56
_cell_measurement_theta_min 4.26
_cell_volume 1237.7(17)
_computing_cell_refinement 'Bruker SMART'
_computing_data_collection 'Bruker SMART'
_computing_data_reduction 'Bruker SAINT'
_computing_structure_refinement 'SHELXL-2014 (Sheldrick, 2014)'
_computing_structure_solution 'SHELXL-2014 (Sheldrick, 2014)'
_diffrn_ambient_temperature 293(2)
_diffrn_measured_fraction_theta_full 0.959
_diffrn_measured_fraction_theta_max 0.984
_diffrn_measurement_device_type 'CCD area detector'
_diffrn_measurement_method 'phi and omega scans'
_diffrn_radiation_type MoK\a
_diffrn_radiation_wavelength 0.71073
_diffrn_reflns_av_R_equivalents 0.0366
_diffrn_reflns_av_unetI/netI 0.0590
_diffrn_reflns_Laue_measured_fraction_full 0.959
_diffrn_reflns_Laue_measured_fraction_max 0.984
_diffrn_reflns_limit_h_max 10
_diffrn_reflns_limit_h_min -10
_diffrn_reflns_limit_k_max 12
_diffrn_reflns_limit_k_min -12
_diffrn_reflns_limit_l_max 18
_diffrn_reflns_limit_l_min -18
_diffrn_reflns_number 9713
_diffrn_reflns_point_group_measured_fraction_full 0.959
_diffrn_reflns_point_group_measured_fraction_max 0.984
_diffrn_reflns_theta_full 25.242
_diffrn_reflns_theta_max 24.998
_diffrn_reflns_theta_min 2.605
_diffrn_source 'sealed tube'
_exptl_absorpt_coefficient_mu 1.026
_exptl_crystal_colour COLOURLESS
_exptl_crystal_density_diffrn 1.298
_exptl_crystal_description BLOCK
_exptl_crystal_F_000 500
_exptl_crystal_size_max 0.14
_exptl_crystal_size_mid 0.12
_exptl_crystal_size_min 0.10
_refine_diff_density_max 0.276
_refine_diff_density_min -0.310
_refine_diff_density_rms 0.058
_refine_ls_extinction_method none
_refine_ls_goodness_of_fit_ref 0.974
_refine_ls_hydrogen_treatment constr
_refine_ls_matrix_type full
_refine_ls_number_parameters 290
_refine_ls_number_reflns 4285
_refine_ls_number_restraints 0
_refine_ls_restrained_S_all 0.974
_refine_ls_R_factor_all 0.0543
_refine_ls_R_factor_gt 0.0396
_refine_ls_shift/su_max 0.002
_refine_ls_shift/su_mean 0.000
_refine_ls_structure_factor_coef Fsqd
_refine_ls_weighting_details 'w=1/[\s^2^(Fo^2^)+(0.0431P)^2^] where P=(Fo^2^+2Fc^2^)/3'
_refine_ls_weighting_scheme calc
_refine_ls_wR_factor_gt 0.0851
_refine_ls_wR_factor_ref 0.0905
_reflns_Friedel_coverage 0.000
_reflns_number_gt 3320
_reflns_number_total 4356
_reflns_threshold_expression 'I > 2\s(I)'
_cod_data_source_file c7ra12874f2.cif
_cod_data_source_block 7
_cod_database_code 7236518
_shelx_space_group_comment
;
The symmetry employed for this shelxl refinement is uniquely defined
by the following loop, which should always be used as a source of
symmetry information in preference to the above space-group names.
They are only intended as comments.
;
_shelxl_version_number 2014-3

loop_
_space_group_symop_operation_xyz
'x, y, z'
'-x, -y, -z'

loop_
_atom_site_label
_atom_site_type_symbol
_atom_site_fract_x
_atom_site_fract_y
_atom_site_fract_z
_atom_site_U_iso_or_equiv
_atom_site_adp_type
_atom_site_occupancy
_atom_site_site_symmetry_order
_atom_site_calc_flag
_atom_site_refinement_flags_posn
_atom_site_refinement_flags_adp
Zn1 Zn 1.07396(4) 0.34006(3) 0.21863(2) 0.02976(12) Uani 1 1 d . .
O2 O 0.8203(3) 0.0638(2) 0.17458(13) 0.0443(5) Uani 1 1 d . .
O4 O 0.2486(3) -0.4844(2) 0.29778(12) 0.0410(5) Uani 1 1 d . .
O1 O 0.9490(2) 0.2144(2) 0.29801(12) 0.0389(5) Uani 1 1 d . .
O3 O 0.3030(3) -0.4088(2) 0.17583(13) 0.0443(6) Uani 1 1 d . .
O5 O 0.6663(3) -0.0805(2) 0.52175(13) 0.0667(8) Uani 1 1 d . .
N1 N 1.2092(3) 0.2423(2) 0.15346(15) 0.0318(6) Uani 1 1 d . .
N2 N 0.9008(3) 0.3947(2) 0.15700(15) 0.0327(6) Uani 1 1 d . .
C22 C 0.7970(4) 0.0379(3) 0.66325(19) 0.0477(8) Uani 1 1 d . .
H22A H 0.8213 -0.0441 0.6716 0.057 Uiso 1 1 calc R U
H22B H 0.6808 0.0182 0.6777 0.057 Uiso 1 1 calc R U
C19 C 0.8367(4) 0.0923(3) 0.25372(19) 0.0332(7) Uani 1 1 d . .
C23 C 0.9289(4) 0.1759(3) 0.72282(19) 0.0490(9) Uani 1 1 d . .
H23A H 1.0452 0.1934 0.7094 0.059 Uiso 1 1 calc R U
H23B H 0.9070 0.2582 0.7126 0.059 Uiso 1 1 calc R U
C24 C 0.9223(5) 0.1678(4) 0.8162(2) 0.0675(11) Uani 1 1 d . .
H24A H 0.9518 0.0908 0.8277 0.101 Uiso 1 1 calc R U
H24B H 0.8068 0.1483 0.8298 0.101 Uiso 1 1 calc R U
H24C H 1.0042 0.2591 0.8506 0.101 Uiso 1 1 calc R U
C21 C 0.8020(4) 0.0509(3) 0.57164(19) 0.0498(9) Uani 1 1 d . .
H21A H 0.7832 0.1352 0.5627 0.060 Uiso 1 1 calc R U
H21B H 0.9147 0.0628 0.5549 0.060 Uiso 1 1 calc R U
C20 C 0.3343(4) -0.3902(3) 0.25387(19) 0.0329(7) Uani 1 1 d . .
C5 C 1.3373(4) 0.2297(3) 0.19933(19) 0.0358(7) Uani 1 1 d . .
H5 H 1.3632 0.2704 0.2574 0.043 Uiso 1 1 calc R U
C14 C 0.5873(3) -0.1480(3) 0.25813(18) 0.0325(7) Uani 1 1 d . .
H14 H 0.5670 -0.1657 0.1987 0.039 Uiso 1 1 calc R U
C9 C 0.6613(4) 0.4763(3) 0.07904(19) 0.0342(7) Uani 1 1 d . .
C3 C 1.4003(4) 0.0995(3) 0.07731(19) 0.0341(7) Uani 1 1 d . .
C7 C 0.8151(4) 0.4579(3) 0.20312(19) 0.0373(7) Uani 1 1 d . .
H7 H 0.8357 0.4740 0.2624 0.045 Uiso 1 1 calc R U
C12 C 0.5309(4) 0.5162(3) 0.04090(19) 0.0396(8) Uani 1 1 d . .
H12 H 0.4875 0.5693 0.0778 0.047 Uiso 1 1 calc R U
C2 C 1.2674(4) 0.1125(3) 0.02941(19) 0.0404(8) Uani 1 1 d . .
H2 H 1.2408 0.0746 -0.0290 0.049 Uiso 1 1 calc R U
C6 C 1.5044(4) 0.0267(3) 0.04039(18) 0.0389(7) Uani 1 1 d . .
H6 H 1.5847 0.0175 0.0782 0.047 Uiso 1 1 calc R U
C15 C 0.4819(4) -0.2510(3) 0.30200(18) 0.0329(7) Uani 1 1 d . .
C16 C 0.5136(4) -0.2236(3) 0.39053(19) 0.0431(8) Uani 1 1 d . .
H16 H 0.4441 -0.2921 0.4206 0.052 Uiso 1 1 calc R U
C8 C 0.6977(4) 0.5003(3) 0.16682(19) 0.0385(7) Uani 1 1 d . .
H8 H 0.6425 0.5453 0.2016 0.046 Uiso 1 1 calc R U
C10 C 0.7520(4) 0.4122(4) 0.03094(19) 0.0423(8) Uani 1 1 d . .
H10 H 0.7343 0.3953 -0.0285 0.051 Uiso 1 1 calc R U
C4 C 1.4325(4) 0.1587(3) 0.16367(19) 0.0378(7) Uani 1 1 d . .
H4 H 1.5188 0.1508 0.1981 0.045 Uiso 1 1 calc R U
C13 C 0.7227(4) -0.0190(3) 0.30166(18) 0.0309(7) Uani 1 1 d . .
C11 C 0.8675(4) 0.3743(4) 0.0722(2) 0.0437(8) Uani 1 1 d . .
H11 H 0.9268 0.3315 0.0389 0.052 Uiso 1 1 calc R U
C1 C 1.1759(4) 0.1825(3) 0.0700(2) 0.0411(8) Uani 1 1 d . .
H1 H 1.0858 0.1886 0.0375 0.049 Uiso 1 1 calc R U
C17 C 0.6482(4) -0.0949(3) 0.43443(19) 0.0450(8) Uani 1 1 d . .
C18 C 0.7515(4) 0.0072(3) 0.39063(19) 0.0399(8) Uani 1 1 d . .
H18 H 0.8409 0.0940 0.4205 0.048 Uiso 1 1 calc R U

loop_
_atom_site_aniso_label
_atom_site_aniso_U_11
_atom_site_aniso_U_22
_atom_site_aniso_U_33
_atom_site_aniso_U_23
_atom_site_aniso_U_13
_atom_site_aniso_U_12
Zn1 0.02863(19) 0.0272(2) 0.0309(2) 0.00561(15) 0.00265(14) 0.00957(14)
O2 0.0406(12) 0.0442(13) 0.0325(13) 0.0104(10) 0.0018(10) 0.0021(10)
O4 0.0406(12) 0.0306(12) 0.0371(12) 0.0088(10) 0.0063(10) 0.0000(10)
O1 0.0420(12) 0.0261(11) 0.0341(12) 0.0048(9) 0.0031(10) 0.0009(9)
O3 0.0446(13) 0.0403(13) 0.0297(12) 0.0009(10) 0.0028(10) 0.0026(10)
O5 0.0792(17) 0.0452(15) 0.0300(13) 0.0059(11) -0.0051(12) -0.0162(13)
N1 0.0296(13) 0.0252(13) 0.0357(15) 0.0027(11) 0.0035(11) 0.0080(11)
N2 0.0268(13) 0.0293(14) 0.0381(15) 0.0103(12) -0.0002(11) 0.0073(11)
C22 0.054(2) 0.041(2) 0.0367(19) 0.0036(16) 0.0014(16) 0.0106(16)
C19 0.0293(16) 0.0350(18) 0.0352(19) 0.0083(15) 0.0019(14) 0.0134(14)
C23 0.056(2) 0.042(2) 0.0354(19) 0.0029(16) -0.0006(16) 0.0107(17)
C24 0.079(3) 0.049(2) 0.043(2) -0.0007(18) -0.004(2) 0.001(2)
C21 0.056(2) 0.038(2) 0.0369(19) -0.0012(16) -0.0034(16) 0.0055(16)
C20 0.0295(16) 0.0289(17) 0.0380(19) 0.0011(14) 0.0060(14) 0.0121(13)
C5 0.0358(17) 0.0331(18) 0.0320(17) 0.0002(14) 0.0018(14) 0.0108(14)
C14 0.0362(17) 0.0316(17) 0.0248(15) 0.0043(13) 0.0020(13) 0.0105(14)
C9 0.0296(15) 0.0290(17) 0.0423(19) 0.0106(14) 0.0043(14) 0.0097(13)
C3 0.0294(15) 0.0275(17) 0.0435(19) 0.0063(14) 0.0092(14) 0.0100(13)
C7 0.0345(17) 0.0397(19) 0.0347(18) 0.0059(15) 0.0020(14) 0.0138(15)
C12 0.0375(18) 0.0422(19) 0.0462(18) 0.0125(17) 0.0062(16) 0.0227(16)
C2 0.0449(19) 0.0426(19) 0.0317(17) -0.0025(15) 0.0018(15) 0.0204(16)
C6 0.0354(16) 0.0362(19) 0.0440(18) 0.0052(16) 0.0031(16) 0.0154(15)
C15 0.0318(16) 0.0253(16) 0.0343(17) 0.0047(13) 0.0046(13) 0.0055(13)
C16 0.0480(19) 0.0301(18) 0.0382(19) 0.0100(15) 0.0072(16) 0.0027(15)
C8 0.0379(17) 0.0413(19) 0.0383(19) 0.0065(15) 0.0071(15) 0.0190(15)
C10 0.0502(19) 0.057(2) 0.0306(17) 0.0139(16) 0.0060(15) 0.0310(17)
C4 0.0318(16) 0.0400(19) 0.0395(19) 0.0033(15) 0.0003(14) 0.0155(14)
C13 0.0317(15) 0.0256(16) 0.0302(17) 0.0039(13) 0.0023(13) 0.0078(13)
C11 0.0444(19) 0.057(2) 0.041(2) 0.0099(17) 0.0092(16) 0.0319(17)
C1 0.0383(17) 0.049(2) 0.0382(19) 0.0015(16) -0.0031(15) 0.0240(16)
C17 0.053(2) 0.0339(19) 0.0289(18) 0.0068(15) -0.0008(15) 0.0009(16)
C18 0.0377(17) 0.0277(17) 0.0363(18) 0.0032(14) -0.0011(14) -0.0020(14)

loop_
_atom_type_symbol
_atom_type_description
_atom_type_scat_dispersion_real
_atom_type_scat_dispersion_imag
_atom_type_scat_source
C C 0.0033 0.0016 'International Tables Vol C Tables 4.2.6.8 and 6.1.1.4'
H H 0.0000 0.0000 'International Tables Vol C Tables 4.2.6.8 and 6.1.1.4'
N N 0.0061 0.0033 'International Tables Vol C Tables 4.2.6.8 and 6.1.1.4'
O O 0.0106 0.0060 'International Tables Vol C Tables 4.2.6.8 and 6.1.1.4'
Zn Zn 0.2839 1.4301 'International Tables Vol C Tables 4.2.6.8 and 6.1.1.4'

loop_
_geom_angle_atom_site_label_1
_geom_angle_atom_site_label_2
_geom_angle_atom_site_label_3
_geom_angle
_geom_angle_site_symmetry_1
_geom_angle_site_symmetry_3
O1 Zn1 O4 102.39(10) . 1_665
O1 Zn1 N2 107.55(10) . .
O4 Zn1 N2 109.19(11) 1_665 .
O1 Zn1 N1 107.61(10) . .
O4 Zn1 N1 106.73(11) 1_665 .
N2 Zn1 N1 121.71(11) . .
C20 O4 Zn1 108.65(18) . 1_445
C19 O1 Zn1 108.41(18) . .
C17 O5 C21 118.1(2) . .
C1 N1 C5 117.0(2) . .
C1 N1 Zn1 126.0(2) . .
C5 N1 Zn1 116.9(2) . .
C11 N2 C7 116.5(2) . .
C11 N2 Zn1 124.5(2) . .
C7 N2 Zn1 119.1(2) . .
C21 C22 C23 112.1(3) . .
C21 C22 H22A 109.2 . .
C23 C22 H22A 109.2 . .
C21 C22 H22B 109.2 . .
C23 C22 H22B 109.2 . .
H22A C22 H22B 107.9 . .
O2 C19 O1 122.7(3) . .
O2 C19 C13 120.0(3) . .
O1 C19 C13 117.3(3) . .
C24 C23 C22 113.2(3) . .
C24 C23 H23A 108.9 . .
C22 C23 H23A 108.9 . .
C24 C23 H23B 108.9 . .
C22 C23 H23B 108.9 . .
H23A C23 H23B 107.7 . .
C23 C24 H24A 109.5 . .
C23 C24 H24B 109.5 . .
H24A C24 H24B 109.5 . .
C23 C24 H24C 109.5 . .
H24A C24 H24C 109.5 . .
H24B C24 H24C 109.5 . .
O5 C21 C22 107.5(3) . .
O5 C21 H21A 110.2 . .
C22 C21 H21A 110.2 . .
O5 C21 H21B 110.2 . .
C22 C21 H21B 110.2 . .
H21A C21 H21B 108.5 . .
O3 C20 O4 123.4(3) . .
O3 C20 C15 119.6(3) . .
O4 C20 C15 117.1(3) . .
N1 C5 C4 122.6(3) . .
N1 C5 H5 118.7 . .
C4 C5 H5 118.7 . .
C15 C14 C13 120.9(3) . .
C15 C14 H14 119.6 . .
C13 C14 H14 119.6 . .
C8 C9 C10 116.8(3) . .
C8 C9 C12 120.0(3) . .
C10 C9 C12 123.2(3) . .
C4 C3 C2 117.2(3) . .
C4 C3 C6 119.6(3) . .
C2 C3 C6 123.2(3) . .
N2 C7 C8 122.9(3) . .
N2 C7 H7 118.5 . .
C8 C7 H7 118.5 . .
C12 C12 C9 126.0(4) 2_665 .
C12 C12 H12 117.0 2_665 .
C9 C12 H12 117.0 . .
C1 C2 C3 119.0(3) . .
C1 C2 H2 120.5 . .
C3 C2 H2 120.5 . .
C6 C6 C3 126.4(4) 2_855 .
C6 C6 H6 116.8 2_855 .
C3 C6 H6 116.8 . .
C16 C15 C14 119.0(3) . .
C16 C15 C20 120.7(3) . .
C14 C15 C20 120.3(3) . .
C17 C16 C15 120.4(3) . .
C17 C16 H16 119.8 . .
C15 C16 H16 119.8 . .
C7 C8 C9 120.3(3) . .
C7 C8 H8 119.8 . .
C9 C8 H8 119.8 . .
C11 C10 C9 119.1(3) . .
C11 C10 H10 120.4 . .
C9 C10 H10 120.4 . .
C3 C4 C5 120.4(3) . .
C3 C4 H4 119.8 . .
C5 C4 H4 119.8 . .
C14 C13 C18 119.2(3) . .
C14 C13 C19 120.6(3) . .
C18 C13 C19 120.1(3) . .
N2 C11 C10 124.3(3) . .
N2 C11 H11 117.8 . .
C10 C11 H11 117.8 . .
N1 C1 C2 123.8(3) . .
N1 C1 H1 118.1 . .
C2 C1 H1 118.1 . .
O5 C17 C18 124.8(3) . .
O5 C17 C16 114.9(3) . .
C18 C17 C16 120.3(3) . .
C17 C18 C13 120.1(3) . .
C17 C18 H18 119.9 . .
C13 C18 H18 119.9 . .

loop_
_geom_bond_atom_site_label_1
_geom_bond_atom_site_label_2
_geom_bond_distance
_geom_bond_site_symmetry_2
Zn1 O1 1.978(2) .
Zn1 O4 1.980(2) 1_665
Zn1 N2 2.035(2) .
Zn1 N1 2.037(2) .
O2 C19 1.238(3) .
O4 C20 1.280(3) .
O4 Zn1 1.980(2) 1_445
O1 C19 1.281(3) .
O3 C20 1.228(3) .
O5 C17 1.372(4) .
O5 C21 1.436(4) .
N1 C1 1.339(4) .
N1 C5 1.340(4) .
N2 C11 1.335(4) .
N2 C7 1.336(4) .
C22 C21 1.491(4) .
C22 C23 1.522(4) .
C22 H22A 0.9700 .
C22 H22B 0.9700 .
C19 C13 1.504(4) .
C23 C24 1.509(5) .
C23 H23A 0.9700 .
C23 H23B 0.9700 .
C24 H24A 0.9600 .
C24 H24B 0.9600 .
C24 H24C 0.9600 .
C21 H21A 0.9700 .
C21 H21B 0.9700 .
C20 C15 1.508(4) .
C5 C4 1.381(4) .
C5 H5 0.9300 .
C14 C15 1.387(4) .
C14 C13 1.388(4) .
C14 H14 0.9300 .
C9 C8 1.380(4) .
C9 C10 1.391(4) .
C9 C12 1.463(4) .
C3 C4 1.381(4) .
C3 C2 1.392(4) .
C3 C6 1.464(4) .
C7 C8 1.375(4) .
C7 H7 0.9300 .
C12 C12 1.319(6) 2_665
C12 H12 0.9300 .
C2 C1 1.380(4) .
C2 H2 0.9300 .
C6 C6 1.305(6) 2_855
C6 H6 0.9300 .
C15 C16 1.387(4) .
C16 C17 1.385(4) .
C16 H16 0.9300 .
C8 H8 0.9300 .
C10 C11 1.367(4) .
C10 H10 0.9300 .
C4 H4 0.9300 .
C13 C18 1.393(4) .
C11 H11 0.9300 .
C1 H1 0.9300 .
C17 C18 1.374(4) .
C18 H18 0.9300 .
